data_7047093
loop_
_publ_author_name
'Saswati, ?'
'Ad\~ao, Pedro'
'Majumder, Sudarshana'
'Dash, Subhashree P.'
'Roy, Satabdi'
'Kuznetsov, Maxim L.'
'Costa Pessoa, Jo\~ao'
'Gomes, Clara S. B.'
'Hardikar, Manasi R.'
'Tiekink, Edward R. T.'
'Dinda, Rupam'

_publ_section_title
;
 Synthesis, structure, solution behavior, reactivity and biological
 evaluation of oxidovanadium(iv/v) thiosemicarbazone complexes.
;
_journal_issue 33
_journal_name_full 'Dalton transactions (Cambridge, England : 2003)'
_journal_page_first 11358
_journal_page_last 11374
_journal_paper_doi 10.1039/c8dt01668b
_journal_volume 47
_journal_year 2018
_chemical_formula_moiety 'C13 H9 F N4 S'
_chemical_formula_sum 'C13 H9 F N4 S'
_chemical_formula_weight 272.30
_space_group_crystal_system monoclinic
_space_group_IT_number 14
_space_group_name_Hall '-P 2ybc'
_space_group_name_H-M_alt 'P 1 21/c 1'
_symmetry_space_group_name_Hall '-P 2ybc'
_symmetry_space_group_name_H-M 'P 1 21/c 1'
_atom_sites_solution_hydrogens mixed
_audit_creation_method SHELXL-2014/7
_audit_update_record
;
2018-02-21 deposited with the CCDC.
2018-07-23 downloaded from the CCDC.
;
_cell_angle_alpha 90
_cell_angle_beta 99.691(5)
_cell_angle_gamma 90
_cell_formula_units_Z 8
_cell_length_a 10.8207(16)
_cell_length_b 17.650(3)
_cell_length_c 13.3819(19)
_cell_measurement_reflns_used 8731
_cell_measurement_temperature 293(2)
_cell_measurement_theta_max 24.95
_cell_measurement_theta_min 2.31
_cell_volume 2519.3(7)
_computing_cell_refinement 'SAINT (Bruker, 1996)'
_computing_data_collection 'APEX2 (Bruker, 1996)'
_computing_data_reduction 'SAINT (Bruker, 1996)'
_computing_molecular_graphics
;
ORTEP-3 for Windows (Farrugia, 2012) and DIAMOND (Brandenburg, 2006)
;
_computing_publication_material 'SHELXL2014/7 (Sheldrick, 2015)'
_computing_structure_refinement 'SHELXL-2014/7 (Sheldrick, 2014)'
_computing_structure_solution 'SHELXS-97 (Sheldrick 2008)'
_diffrn_ambient_temperature 293(2)
_diffrn_measured_fraction_theta_full 0.959
_diffrn_measured_fraction_theta_max 0.956
_diffrn_measurement_device_type 'Bruker APEX-II CCD'
_diffrn_measurement_method '\f and \w scans'
_diffrn_radiation_type MoK\a
_diffrn_radiation_wavelength 0.71073
_diffrn_reflns_av_R_equivalents 0.1311
_diffrn_reflns_av_unetI/netI 0.0719
_diffrn_reflns_Laue_measured_fraction_full 0.959
_diffrn_reflns_Laue_measured_fraction_max 0.956
_diffrn_reflns_limit_h_max 13
_diffrn_reflns_limit_h_min -12
_diffrn_reflns_limit_k_max 21
_diffrn_reflns_limit_k_min -21
_diffrn_reflns_limit_l_max 16
_diffrn_reflns_limit_l_min -16
_diffrn_reflns_number 43705
_diffrn_reflns_point_group_measured_fraction_full 0.959
_diffrn_reflns_point_group_measured_fraction_max 0.956
_diffrn_reflns_theta_full 25.242
_diffrn_reflns_theta_max 25.713
_diffrn_reflns_theta_min 2.308
_exptl_absorpt_coefficient_mu 0.259
_exptl_absorpt_correction_T_max 0.975
_exptl_absorpt_correction_T_min 0.950
_exptl_absorpt_correction_type multi-scan
_exptl_absorpt_process_details 'SADABS (Sheldrick, 1996)'
_exptl_crystal_colour orange
_exptl_crystal_density_diffrn 1.436
_exptl_crystal_description prism
_exptl_crystal_F_000 1120
_exptl_crystal_size_max 0.200
_exptl_crystal_size_mid 0.120
_exptl_crystal_size_min 0.100
_refine_diff_density_max 0.559
_refine_diff_density_min -0.466
_refine_diff_density_rms 0.087
_refine_ls_extinction_method none
_refine_ls_goodness_of_fit_ref 1.026
_refine_ls_hydrogen_treatment mixed
_refine_ls_matrix_type full
_refine_ls_number_parameters 349
_refine_ls_number_reflns 4590
_refine_ls_number_restraints 2
_refine_ls_restrained_S_all 1.025
_refine_ls_R_factor_all 0.2037
_refine_ls_R_factor_gt 0.1102
_refine_ls_shift/su_max 0.000
_refine_ls_shift/su_mean 0.000
_refine_ls_structure_factor_coef Fsqd
_refine_ls_weighting_details 'w=1/[\s^2^(Fo^2^)+(0.1555P)^2^+12.5760P] where P=(Fo^2^+2Fc^2^)/3'
_refine_ls_weighting_scheme calc
_refine_ls_wR_factor_gt 0.3049
_refine_ls_wR_factor_ref 0.3847
_reflns_Friedel_coverage 0.000
_reflns_number_gt 2246
_reflns_number_total 4590
_reflns_threshold_expression 'I > 2\s(I)'
_cod_data_source_file c8dt01668b2.cif
_cod_data_source_block shelx
_cod_depositor_comments 'Adding full bibliography for 7047093--7047094.cif.'
_cod_database_code 7047093
_shelx_shelxl_version_number 2014/7
_shelx_space_group_comment
;
The symmetry employed for this shelxl refinement is uniquely defined
by the following loop, which should always be used as a source of
symmetry information in preference to the above space-group names.
They are only intended as comments.
;
_shelx_estimated_absorpt_t_min 0.950
_shelx_estimated_absorpt_t_max 0.975

loop_
_space_group_symop_operation_xyz
'x, y, z'
'-x, y+1/2, -z+1/2'
'-x, -y, -z'
'x, -y-1/2, z-1/2'

loop_
_atom_site_label
_atom_site_type_symbol
_atom_site_fract_x
_atom_site_fract_y
_atom_site_fract_z
_atom_site_U_iso_or_equiv
_atom_site_adp_type
_atom_site_occupancy
_atom_site_site_symmetry_order
_atom_site_calc_flag
_atom_site_refinement_flags_posn
_atom_site_refinement_flags_adp
S1 S 1.0224(2) -0.13419(12) 0.58447(16) 0.0637(7) Uani 1 1 d . .
F1 F 0.9342(7) -0.0950(4) 1.0697(4) 0.116(2) Uani 1 1 d . .
N1 N 0.8519(7) -0.0435(4) 0.6584(5) 0.0637(19) Uani 1 1 d D .
H1N H 0.790(6) -0.011(4) 0.642(6) 0.076 Uiso 1 1 d D U
N2 N 0.8559(7) -0.0456(4) 0.4873(5) 0.0595(18) Uani 1 1 d . .
N3 N 0.9186(7) -0.0781(4) 0.4172(4) 0.0584(18) Uani 1 1 d . .
N4 N 1.1690(7) -0.2117(4) 0.4485(6) 0.072(2) Uani 1 1 d . .
C1 C 0.9008(8) -0.0695(4) 0.5794(5) 0.054(2) Uani 1 1 d . .
C2 C 1.0063(8) -0.1252(4) 0.4553(6) 0.053(2) Uani 1 1 d . .
C3 C 1.0840(8) -0.1644(4) 0.3949(6) 0.054(2) Uani 1 1 d . .
C4 C 1.2457(9) -0.2486(5) 0.3967(8) 0.076(3) Uani 1 1 d . .
H4 H 1.3073 -0.2793 0.4330 0.092 Uiso 1 1 calc R U
C5 C 1.2396(11) -0.2440(6) 0.2928(9) 0.087(3) Uani 1 1 d . .
H5 H 1.2925 -0.2726 0.2596 0.105 Uiso 1 1 calc R U
C6 C 1.1516(11) -0.1950(6) 0.2397(7) 0.080(3) Uani 1 1 d . .
H6 H 1.1464 -0.1890 0.1701 0.096 Uiso 1 1 calc R U
C7 C 1.0717(9) -0.1552(5) 0.2912(7) 0.069(2) Uani 1 1 d . .
H7 H 1.0111 -0.1229 0.2568 0.083 Uiso 1 1 calc R U
C8 C 0.8798(8) -0.0569(4) 0.7612(5) 0.053(2) Uani 1 1 d . .
C9 C 0.9853(8) -0.0941(5) 0.8104(6) 0.060(2) Uani 1 1 d . .
H9 H 1.0449 -0.1120 0.7736 0.072 Uiso 1 1 calc R U
C10 C 1.0023(10) -0.1050(5) 0.9147(6) 0.071(3) Uani 1 1 d . .
H10 H 1.0749 -0.1284 0.9476 0.085 Uiso 1 1 calc R U
C11 C 0.9167(10) -0.0825(5) 0.9673(6) 0.072(3) Uani 1 1 d . .
C12 C 0.8139(10) -0.0449(6) 0.9229(6) 0.079(3) Uani 1 1 d . .
H12 H 0.7563 -0.0274 0.9619 0.094 Uiso 1 1 calc R U
C13 C 0.7936(9) -0.0322(5) 0.8203(6) 0.071(3) Uani 1 1 d . .
H13 H 0.7215 -0.0070 0.7899 0.086 Uiso 1 1 calc R U
S1A S 0.4631(2) 0.13888(12) 0.49792(16) 0.0644(7) Uani 1 1 d . .
F1A F 0.5500(7) 0.0891(3) 0.0109(4) 0.103(2) Uani 1 1 d . .
N1A N 0.6451(7) 0.0554(4) 0.4254(5) 0.0574(17) Uani 1 1 d D .
H1AN H 0.713(5) 0.028(4) 0.443(6) 0.069 Uiso 1 1 d D U
N2A N 0.6368(7) 0.0553(4) 0.5960(5) 0.0607(18) Uani 1 1 d . .
N3A N 0.5722(7) 0.0845(4) 0.6655(5) 0.0596(18) Uani 1 1 d . .
N4A N 0.3093(7) 0.2109(4) 0.6340(6) 0.067(2) Uani 1 1 d . .
C1A C 0.5903(8) 0.0785(4) 0.5023(7) 0.062(2) Uani 1 1 d . .
C2A C 0.4807(8) 0.1294(4) 0.6266(6) 0.0524(19) Uani 1 1 d . .
C3A C 0.3961(9) 0.1673(4) 0.6853(6) 0.059(2) Uani 1 1 d . .
C4A C 0.2301(10) 0.2455(5) 0.6860(8) 0.080(3) Uani 1 1 d . .
H4A H 0.1669 0.2754 0.6502 0.096 Uiso 1 1 calc R U
C5A C 0.2366(11) 0.2396(5) 0.7891(9) 0.089(3) Uani 1 1 d . .
H5A H 0.1803 0.2653 0.8223 0.106 Uiso 1 1 calc R U
C6A C 0.3275(11) 0.1952(6) 0.8409(8) 0.088(3) Uani 1 1 d . .
H6A H 0.3331 0.1898 0.9107 0.106 Uiso 1 1 calc R U
C7A C 0.4109(9) 0.1582(5) 0.7926(6) 0.065(2) Uani 1 1 d . .
H7A H 0.4746 0.1284 0.8279 0.078 Uiso 1 1 calc R U
C8A C 0.6151(8) 0.0678(4) 0.3196(6) 0.0519(19) Uani 1 1 d . .
C9A C 0.5197(9) 0.1120(5) 0.2725(6) 0.070(2) Uani 1 1 d . .
H9A H 0.4688 0.1374 0.3108 0.083 Uiso 1 1 calc R U
C10A C 0.4978(10) 0.1194(6) 0.1677(7) 0.079(3) Uani 1 1 d . .
H10A H 0.4329 0.1498 0.1353 0.095 Uiso 1 1 calc R U
C11A C 0.5731(10) 0.0815(5) 0.1139(6) 0.068(2) Uani 1 1 d . .
C12A C 0.6691(10) 0.0369(5) 0.1577(6) 0.074(3) Uani 1 1 d . .
H12A H 0.7193 0.0112 0.1189 0.088 Uiso 1 1 calc R U
C13A C 0.6899(9) 0.0308(5) 0.2632(6) 0.063(2) Uani 1 1 d . .
H13A H 0.7556 0.0010 0.2955 0.076 Uiso 1 1 calc R U

loop_
_atom_site_aniso_label
_atom_site_aniso_U_11
_atom_site_aniso_U_22
_atom_site_aniso_U_33
_atom_site_aniso_U_23
_atom_site_aniso_U_13
_atom_site_aniso_U_12
S1 0.0716(17) 0.0632(13) 0.0582(13) 0.0071(9) 0.0170(11) 0.0163(11)
F1 0.141(6) 0.161(6) 0.043(3) 0.011(3) 0.010(3) 0.015(5)
N1 0.072(6) 0.065(4) 0.055(4) 0.007(3) 0.012(4) 0.020(4)
N2 0.070(5) 0.059(4) 0.052(4) 0.007(3) 0.016(3) 0.014(3)
N3 0.074(5) 0.059(4) 0.044(3) -0.002(3) 0.014(3) 0.011(3)
N4 0.070(5) 0.054(4) 0.095(6) -0.004(4) 0.025(4) 0.011(4)
C1 0.057(6) 0.063(5) 0.044(4) 0.007(3) 0.011(4) -0.005(4)
C2 0.059(6) 0.046(4) 0.055(4) 0.000(3) 0.009(4) 0.004(4)
C3 0.058(6) 0.046(4) 0.059(5) 0.002(3) 0.011(4) -0.001(4)
C4 0.076(7) 0.063(5) 0.092(7) -0.010(5) 0.020(6) 0.017(5)
C5 0.086(8) 0.074(6) 0.107(9) -0.024(6) 0.034(7) 0.003(6)
C6 0.102(9) 0.079(6) 0.067(6) -0.016(5) 0.033(6) 0.004(6)
C7 0.059(7) 0.074(6) 0.075(6) -0.014(4) 0.015(5) 0.003(4)
C8 0.060(6) 0.055(4) 0.046(4) 0.008(3) 0.016(4) 0.009(4)
C9 0.060(6) 0.076(5) 0.045(4) 0.002(4) 0.011(4) 0.014(4)
C10 0.079(7) 0.079(6) 0.048(5) 0.006(4) -0.007(5) 0.013(5)
C11 0.090(8) 0.086(6) 0.040(4) 0.002(4) 0.008(5) 0.004(5)
C12 0.086(8) 0.109(8) 0.046(5) 0.001(5) 0.025(5) 0.013(6)
C13 0.073(7) 0.086(6) 0.052(5) -0.001(4) 0.002(5) 0.015(5)
S1A 0.0683(17) 0.0649(13) 0.0605(13) 0.0048(10) 0.0128(11) 0.0134(11)
F1A 0.145(6) 0.111(4) 0.048(3) 0.003(3) 0.003(3) 0.015(4)
N1A 0.058(5) 0.066(4) 0.049(4) 0.003(3) 0.012(3) 0.013(3)
N2A 0.065(5) 0.073(4) 0.046(4) 0.002(3) 0.012(3) 0.011(4)
N3A 0.070(5) 0.056(4) 0.055(4) 0.002(3) 0.018(4) 0.005(3)
N4A 0.060(5) 0.060(4) 0.081(5) 0.004(4) 0.014(4) 0.010(4)
C1A 0.057(6) 0.058(5) 0.072(6) 0.005(4) 0.011(5) -0.005(4)
C2A 0.058(6) 0.048(4) 0.052(4) -0.002(3) 0.011(4) 0.006(4)
C3A 0.064(6) 0.047(4) 0.068(5) 0.002(4) 0.020(4) 0.003(4)
C4A 0.076(8) 0.070(6) 0.098(8) -0.003(5) 0.027(6) 0.025(5)
C5A 0.101(9) 0.065(6) 0.110(9) -0.016(6) 0.047(7) 0.014(6)
C6A 0.104(10) 0.085(7) 0.082(7) -0.015(6) 0.036(7) -0.006(6)
C7A 0.075(7) 0.064(5) 0.057(5) 0.000(4) 0.013(5) 0.013(4)
C8A 0.047(5) 0.046(4) 0.061(5) 0.002(3) 0.004(4) 0.003(3)
C9A 0.078(7) 0.073(5) 0.059(5) 0.006(4) 0.015(5) 0.011(5)
C10A 0.083(8) 0.086(6) 0.063(6) 0.016(5) -0.001(5) 0.013(5)
C11A 0.085(8) 0.071(5) 0.046(5) 0.004(4) 0.002(5) 0.007(5)
C12A 0.085(8) 0.086(6) 0.054(5) -0.012(4) 0.024(5) 0.008(5)
C13A 0.078(7) 0.061(5) 0.052(5) 0.001(4) 0.014(4) 0.019(4)

loop_
_atom_type_symbol
_atom_type_description
_atom_type_scat_dispersion_real
_atom_type_scat_dispersion_imag
_atom_type_scat_source
C C 0.0033 0.0016 'International Tables Vol C Tables 4.2.6.8 and 6.1.1.4'
H H 0.0000 0.0000 'International Tables Vol C Tables 4.2.6.8 and 6.1.1.4'
F F 0.0171 0.0103 'International Tables Vol C Tables 4.2.6.8 and 6.1.1.4'
N N 0.0061 0.0033 'International Tables Vol C Tables 4.2.6.8 and 6.1.1.4'
S S 0.1246 0.1234 'International Tables Vol C Tables 4.2.6.8 and 6.1.1.4'

loop_
_geom_angle_atom_site_label_1
_geom_angle_atom_site_label_2
_geom_angle_atom_site_label_3
_geom_angle
C2 S1 C1 87.3(4)
C1 N1 C8 132.8(7)
C1 N1 H1N 115(6)
C8 N1 H1N 113(6)
C1 N2 N3 111.0(7)
C2 N3 N2 114.3(6)
C4 N4 C3 116.8(8)
N2 C1 N1 119.8(8)
N2 C1 S1 113.9(6)
N1 C1 S1 126.3(6)
N3 C2 C3 123.0(7)
N3 C2 S1 113.4(6)
C3 C2 S1 123.6(6)
N4 C3 C7 123.2(8)
N4 C3 C2 114.0(7)
C7 C3 C2 122.8(8)
N4 C4 C5 124.3(9)
N4 C4 H4 117.8
C5 C4 H4 117.8
C4 C5 C6 117.6(9)
C4 C5 H5 121.2
C6 C5 H5 121.2
C7 C6 C5 119.5(9)
C7 C6 H6 120.2
C5 C6 H6 120.2
C6 C7 C3 118.5(9)
C6 C7 H7 120.8
C3 C7 H7 120.8
N1 C8 C9 125.5(7)
N1 C8 C13 117.3(8)
C9 C8 C13 117.2(7)
C10 C9 C8 120.2(8)
C10 C9 H9 119.9
C8 C9 H9 119.9
C11 C10 C9 120.6(9)
C11 C10 H10 119.7
C9 C10 H10 119.7
C10 C11 C12 121.1(8)
C10 C11 F1 119.7(9)
C12 C11 F1 119.1(9)
C11 C12 C13 120.2(9)
C11 C12 H12 119.9
C13 C12 H12 119.9
C12 C13 C8 120.6(9)
C12 C13 H13 119.7
C8 C13 H13 119.7
C2A S1A C1A 87.3(4)
C1A N1A C8A 131.8(7)
C1A N1A H1AN 115(5)
C8A N1A H1AN 113(5)
C1A N2A N3A 111.8(7)
C2A N3A N2A 113.6(6)
C3A N4A C4A 117.3(8)
N1A C1A N2A 118.9(8)
N1A C1A S1A 128.0(7)
N2A C1A S1A 113.1(7)
N3A C2A C3A 124.3(7)
N3A C2A S1A 114.2(6)
C3A C2A S1A 121.4(6)
N4A C3A C7A 122.7(8)
N4A C3A C2A 116.3(7)
C7A C3A C2A 120.9(8)
N4A C4A C5A 124.0(9)
N4A C4A H4A 118.0
C5A C4A H4A 118.0
C6A C5A C4A 117.9(9)
C6A C5A H5A 121.1
C4A C5A H5A 121.1
C7A C6A C5A 121.2(10)
C7A C6A H6A 119.4
C5A C6A H6A 119.4
C6A C7A C3A 116.9(9)
C6A C7A H7A 121.5
C3A C7A H7A 121.5
C9A C8A C13A 119.6(8)
C9A C8A N1A 125.5(7)
C13A C8A N1A 114.9(7)
C8A C9A C10A 120.7(9)
C8A C9A H9A 119.7
C10A C9A H9A 119.7
C11A C10A C9A 118.3(9)
C11A C10A H10A 120.8
C9A C10A H10A 120.8
C12A C11A C10A 123.0(8)
C12A C11A F1A 119.3(8)
C10A C11A F1A 117.7(8)
C11A C12A C13A 117.6(8)
C11A C12A H12A 121.2
C13A C12A H12A 121.2
C8A C13A C12A 120.9(8)
C8A C13A H13A 119.6
C12A C13A H13A 119.6

loop_
_geom_bond_atom_site_label_1
_geom_bond_atom_site_label_2
_geom_bond_distance
S1 C2 1.715(8)
S1 C1 1.735(9)
F1 C11 1.369(9)
N1 C1 1.340(10)
N1 C8 1.378(10)
N1 H1N 0.882(10)
N2 C1 1.316(9)
N2 N3 1.372(9)
N3 C2 1.300(10)
N4 C4 1.336(11)
N4 C3 1.354(10)
C2 C3 1.439(11)
C3 C7 1.380(11)
C4 C5 1.384(14)
C4 H4 0.9300
C5 C6 1.390(14)
C5 H5 0.9300
C6 C7 1.385(12)
C6 H6 0.9300
C7 H7 0.9300
C8 C9 1.384(11)
C8 C13 1.390(11)
C9 C10 1.390(11)
C9 H9 0.9300
C10 C11 1.316(13)
C10 H10 0.9300
C11 C12 1.345(13)
C12 C13 1.373(11)
C12 H12 0.9300
C13 H13 0.9300
S1A C2A 1.708(7)
S1A C1A 1.733(9)
F1A C11A 1.365(9)
N1A C1A 1.336(10)
N1A C8A 1.416(10)
N1A H1AN 0.880(10)
N2A C1A 1.334(10)
N2A N3A 1.355(9)
N3A C2A 1.306(10)
N4A C3A 1.316(10)
N4A C4A 1.339(11)
C2A C3A 1.464(11)
C3A C7A 1.427(11)
C4A C5A 1.374(14)
C4A H4A 0.9300
C5A C6A 1.354(15)
C5A H5A 0.9300
C6A C7A 1.362(13)
C6A H6A 0.9300
C7A H7A 0.9300
C8A C9A 1.360(11)
C8A C13A 1.362(11)
C9A C10A 1.388(12)
C9A H9A 0.9300
C10A C11A 1.352(13)
C10A H10A 0.9300
C11A C12A 1.355(13)
C12A C13A 1.396(11)
C12A H12A 0.9300
C13A H13A 0.9300

loop_
_geom_torsion_atom_site_label_1
_geom_torsion_atom_site_label_2
_geom_torsion_atom_site_label_3
_geom_torsion_atom_site_label_4
_geom_torsion
C1 N2 N3 C2 0.7(10)
N3 N2 C1 N1 179.6(7)
N3 N2 C1 S1 -0.5(9)
C8 N1 C1 N2 -178.9(9)
C8 N1 C1 S1 1.2(14)
C2 S1 C1 N2 0.2(7)
C2 S1 C1 N1 -179.9(8)
N2 N3 C2 C3 -179.1(7)
N2 N3 C2 S1 -0.6(9)
C1 S1 C2 N3 0.2(7)
C1 S1 C2 C3 178.7(7)
C4 N4 C3 C7 2.0(13)
C4 N4 C3 C2 -178.7(7)
N3 C2 C3 N4 -179.3(7)
S1 C2 C3 N4 2.3(10)
N3 C2 C3 C7 0.0(13)
S1 C2 C3 C7 -178.4(7)
C3 N4 C4 C5 -3.0(14)
N4 C4 C5 C6 3.1(16)
C4 C5 C6 C7 -2.1(15)
C5 C6 C7 C3 1.3(14)
N4 C3 C7 C6 -1.2(13)
C2 C3 C7 C6 179.5(8)
C1 N1 C8 C9 11.4(16)
C1 N1 C8 C13 -167.2(9)
N1 C8 C9 C10 -179.2(8)
C13 C8 C9 C10 -0.6(13)
C8 C9 C10 C11 2.4(14)
C9 C10 C11 C12 -3.6(16)
C9 C10 C11 F1 178.8(8)
C10 C11 C12 C13 3.0(17)
F1 C11 C12 C13 -179.4(9)
C11 C12 C13 C8 -1.2(16)
N1 C8 C13 C12 178.7(9)
C9 C8 C13 C12 0.0(14)
C1A N2A N3A C2A -1.0(10)
C8A N1A C1A N2A 177.4(8)
C8A N1A C1A S1A -4.1(14)
N3A N2A C1A N1A 179.1(7)
N3A N2A C1A S1A 0.4(9)
C2A S1A C1A N1A -178.4(8)
C2A S1A C1A N2A 0.2(7)
N2A N3A C2A C3A 179.2(7)
N2A N3A C2A S1A 1.2(9)
C1A S1A C2A N3A -0.8(6)
C1A S1A C2A C3A -178.9(7)
C4A N4A C3A C7A -2.4(13)
C4A N4A C3A C2A 179.4(8)
N3A C2A C3A N4A 179.7(8)
S1A C2A C3A N4A -2.5(11)
N3A C2A C3A C7A 1.4(13)
S1A C2A C3A C7A 179.2(6)
C3A N4A C4A C5A 1.8(15)
N4A C4A C5A C6A -1.0(17)
C4A C5A C6A C7A 0.7(17)
C5A C6A C7A C3A -1.3(15)
N4A C3A C7A C6A 2.2(14)
C2A C3A C7A C6A -179.7(8)
C1A N1A C8A C9A 3.0(15)
C1A N1A C8A C13A -176.3(8)
C13A C8A C9A C10A 0.1(14)
N1A C8A C9A C10A -179.1(8)
C8A C9A C10A C11A 0.3(15)
C9A C10A C11A C12A -0.3(16)
C9A C10A C11A F1A 179.7(8)
C10A C11A C12A C13A -0.2(15)
F1A C11A C12A C13A 179.8(8)
C9A C8A C13A C12A -0.7(14)
N1A C8A C13A C12A 178.7(8)
C11A C12A C13A C8A 0.7(14)
